data_4077565
loop_
_publ_author_name
'Rickard, Clifton E. F.'
'Roper, Warren R.'
'Williamson, Alex'
'Wright, L. James'

_publ_section_title
;
 Reactions ofcisandtransBcat, Aryl Osmium Complexes (cat = 1,2-O2C6H4).
 Bis(Bcat) Complexes of Osmium and Ruthenium and a Structural Comparison
 ofcisandtransIsomers of Os(Bcat)I(CO)2(PPh3)2
;
_journal_issue 21
_journal_name_full Organometallics
_journal_page_first 4344
_journal_paper_doi 10.1021/om0004601
_journal_volume 19
_journal_year 2000
_chemical_formula_sum 'C45 H36 B Cl2 I O4 Os P2'
_chemical_formula_weight 1101.49
_chemical_name_systematic
; 
 Iodobis(carbonyl)(catecolborate)bis(triphenylphosphine)osmium(II)
Dichloromethane solvate 
;
_space_group_IT_number 19
_symmetry_cell_setting orthorhombic
_symmetry_space_group_name_Hall 'P 2ac 2ab'
_symmetry_space_group_name_H-M 'P 21 21 21'
_atom_sites_solution_hydrogens geom
_atom_sites_solution_primary direct
_atom_sites_solution_secondary difmap
_audit_creation_method SHELXL-97
_cell_angle_alpha 90.00
_cell_angle_beta 90.00
_cell_angle_gamma 90.00
_cell_formula_units_Z 4
_cell_length_a 11.29640(10)
_cell_length_b 11.9060(1)
_cell_length_c 31.3608(3)
_cell_measurement_reflns_used 8192
_cell_measurement_temperature 203(2)
_cell_measurement_theta_max 26
_cell_measurement_theta_min 2
_cell_volume 4217.87(7)
_computing_cell_refinement 'Siemens SMART'
_computing_data_collection 'Siemens SMART (Siemens, 1995)'
_computing_data_reduction 'Siemens SAINT  (Siemens, 1995)'
_computing_molecular_graphics 'Siemens SHELXTL (Siemens, 1994)'
_computing_publication_material SHELXL-97
_computing_structure_refinement 'SHELXL-97 Sheldrick, (1997)'
_computing_structure_solution 'SHELXS Sheldrick, (1990)'
_diffrn_ambient_temperature 203(2)
_diffrn_measured_fraction_theta_full 0.991
_diffrn_measured_fraction_theta_max 0.991
_diffrn_measurement_device_type 'Siemens SMART'
_diffrn_measurement_method 'Area detector \w scans'
_diffrn_radiation_monochromator graphite
_diffrn_radiation_source 'fine-focus sealed tube'
_diffrn_radiation_type MoK\a
_diffrn_radiation_wavelength 0.71073
_diffrn_reflns_av_R_equivalents 0.0394
_diffrn_reflns_av_sigmaI/netI 0.0558
_diffrn_reflns_limit_h_max 14
_diffrn_reflns_limit_h_min -14
_diffrn_reflns_limit_k_max 14
_diffrn_reflns_limit_k_min 0
_diffrn_reflns_limit_l_max 39
_diffrn_reflns_limit_l_min 0
_diffrn_reflns_number 23823
_diffrn_reflns_theta_full 26.50
_diffrn_reflns_theta_max 26.50
_diffrn_reflns_theta_min 1.30
_diffrn_standards_decay_% 0
_exptl_absorpt_coefficient_mu 4.000
_exptl_absorpt_correction_T_max 0.4114
_exptl_absorpt_correction_T_min 0.2170
_exptl_absorpt_correction_type multi-scan
_exptl_absorpt_process_details 'Blessing, 1995'
_exptl_crystal_colour Colourless
_exptl_crystal_density_diffrn 1.735
_exptl_crystal_density_method 'not measured'
_exptl_crystal_description 'Irregular fragment'
_exptl_crystal_F_000 2144
_exptl_crystal_size_max 0.55
_exptl_crystal_size_mid 0.36
_exptl_crystal_size_min 0.27
_refine_diff_density_max 0.897
_refine_diff_density_min -0.768
_refine_diff_density_rms 0.084
_refine_ls_abs_structure_details 'Flack H D (1983), Acta Cryst. A39, 876-881'
_refine_ls_abs_structure_Flack 0.005(4)
_refine_ls_extinction_coef 0.00071(5)
_refine_ls_extinction_expression Fc^*^=kFc[1+0.001xFc^2^\l^3^/sin(2\q)]^-1/4^
_refine_ls_extinction_method SHELXL
_refine_ls_goodness_of_fit_ref 1.015
_refine_ls_hydrogen_treatment mixed
_refine_ls_matrix_type full
_refine_ls_number_parameters 506
_refine_ls_number_reflns 8615
_refine_ls_number_restraints 0
_refine_ls_restrained_S_all 1.015
_refine_ls_R_factor_all 0.0276
_refine_ls_R_factor_gt 0.0249
_refine_ls_shift/su_max 0.004
_refine_ls_shift/su_mean 0.000
_refine_ls_structure_factor_coef Fsqd
_refine_ls_weighting_details 'w=1/[\s^2^(Fo^2^)+(0.0000P)^2^+0.0000P] where P=(Fo^2^+2Fc^2^)/3'
_refine_ls_weighting_scheme calc
_refine_ls_wR_factor_gt 0.0547
_refine_ls_wR_factor_ref 0.0560
_reflns_number_gt 8285
_reflns_number_total 8615
_reflns_threshold_expression >2sigma(I)
_cod_data_source_file om0004601.cif
_cod_data_source_block '[18]'
_cod_depositor_comments
;
The following automatic conversions were performed:

'_symmetry_cell_setting' value 'Orthorhombic' changed to
'orthorhombic' according to
/home/saulius/struct/CIF-dictionaries/cif_core.dic dictionary named
'cif_core.dic' version 2.4.2 from
2011-04-26.

'_exptl_absorpt_correction_type' value 'Multi-scan'
changed to 'multi-scan' according to
/home/saulius/struct/CIF-dictionaries/cif_core.dic dictionary named
'cif_core.dic' version 2.4.2 from 2011-04-26.

Automatic conversion script
Id: cif_fix_values 1715 2011-07-08 13:25:40Z adriana 

The following automatic conversions were performed:

'_refine_ls_weighting_scheme' value 'calc
w=1/[\s^2^(Fo^2^)+(0.0000P)^2^+0.0000P] where P=(Fo^2^+2Fc^2^)/3' was
changed to 'calc'. New tag '_refine_ls_weighting_details' was
created. The value of the new tag was set to
'w=1/[\s^2^(Fo^2^)+(0.0000P)^2^+0.0000P] where P=(Fo^2^+2Fc^2^)/3'.

Automatic conversion script
Id: cif_fix_values 3143 2015-03-26 13:38:13Z robertas 
;
_cod_original_cell_volume 4217.97(5)
_cod_database_code 4077565

loop_
_symmetry_equiv_pos_as_xyz
'x, y, z'
'-x+1/2, -y, z+1/2'
'-x, y+1/2, -z+1/2'
'x+1/2, -y+1/2, -z'

loop_
_atom_site_label
_atom_site_type_symbol
_atom_site_fract_x
_atom_site_fract_y
_atom_site_fract_z
_atom_site_U_iso_or_equiv
_atom_site_adp_type
_atom_site_occupancy
_atom_site_calc_flag
_atom_site_refinement_flags
Os Os 0.217765(14) 0.959372(11) 0.846361(5) 0.01849(5) Uani 1 d .
I I 0.14164(3) 1.01136(2) 0.928595(8) 0.02694(7) Uani 1 d .
B B 0.3935(4) 0.9767(4) 0.87123(15) 0.0227(10) Uani 1 d .
P1 P 0.21984(11) 1.15595(8) 0.83036(3) 0.0206(2) Uani 1 d .
P2 P 0.22323(11) 0.76578(8) 0.86731(3) 0.0216(2) Uani 1 d .
O1 O 0.3440(3) 0.9109(3) 0.76345(10) 0.0372(8) Uani 1 d .
O2 O -0.0253(3) 0.9319(3) 0.80489(10) 0.0346(8) Uani 1 d .
O3 O 0.4266(3) 1.0075(2) 0.91326(9) 0.0305(7) Uani 1 d .
O4 O 0.4989(2) 0.9604(2) 0.84802(9) 0.0273(6) Uani 1 d .
C1 C 0.2946(4) 0.9285(3) 0.79486(13) 0.0248(9) Uani 1 d .
C2 C 0.0582(4) 0.9431(3) 0.82178(14) 0.0265(9) Uani 1 d .
C3 C 0.5478(4) 1.0090(3) 0.91494(14) 0.0286(9) Uani 1 d .
C4 C 0.6208(4) 1.0351(5) 0.94905(16) 0.0436(12) Uani 1 d .
H4A H 0.5903 1.0559 0.9758 0.052 Uiso 1 calc R
C5 C 0.7412(4) 1.0287(4) 0.94136(19) 0.0461(14) Uani 1 d .
H5A H 0.7944 1.0453 0.9635 0.055 Uiso 1 calc R
C6 C 0.7847(5) 0.9986(4) 0.90212(18) 0.0434(12) Uani 1 d .
H6A H 0.8671 0.9946 0.8982 0.052 Uiso 1 calc R
C7 C 0.7102(4) 0.9736(4) 0.86781(15) 0.0369(10) Uani 1 d .
H7A H 0.7401 0.9537 0.8409 0.044 Uiso 1 calc R
C8 C 0.5918(4) 0.9796(3) 0.87559(14) 0.0280(9) Uani 1 d .
C11 C 0.3109(4) 1.2455(3) 0.86466(13) 0.0264(10) Uani 1 d .
C12 C 0.2579(4) 1.3180(3) 0.89347(14) 0.0326(11) Uani 1 d .
H12A H 0.1749 1.3229 0.8946 0.039 Uiso 1 calc R
C13 C 0.3261(5) 1.3838(4) 0.92075(17) 0.0454(14) Uani 1 d .
H13A H 0.2891 1.4318 0.9405 0.055 Uiso 1 calc R
C14 C 0.4459(6) 1.3788(4) 0.91885(18) 0.0503(15) Uani 1 d .
H14A H 0.4916 1.4245 0.9369 0.060 Uiso 1 calc R
C15 C 0.5021(5) 1.3063(4) 0.89036(18) 0.0464(14) Uani 1 d .
H15A H 0.5852 1.3036 0.8888 0.056 Uiso 1 calc R
C16 C 0.4335(5) 1.2382(4) 0.86426(16) 0.0363(11) Uani 1 d .
H16A H 0.4707 1.1863 0.8461 0.044 Uiso 1 calc R
C21 C 0.2658(4) 1.1791(3) 0.77479(13) 0.0252(9) Uani 1 d .
C22 C 0.3701(4) 1.2255(4) 0.76107(16) 0.0349(11) Uani 1 d .
H22A H 0.4255 1.2508 0.7813 0.042 Uiso 1 calc R
C23 C 0.3953(5) 1.2357(4) 0.71813(18) 0.0451(13) Uani 1 d .
H23A H 0.4680 1.2669 0.7096 0.054 Uiso 1 calc R
C24 C 0.3165(5) 1.2013(4) 0.68810(16) 0.0422(13) Uani 1 d .
H24A H 0.3342 1.2092 0.6590 0.051 Uiso 1 calc R
C25 C 0.2106(5) 1.1548(4) 0.70082(14) 0.0398(12) Uani 1 d .
H25A H 0.1557 1.1304 0.6803 0.048 Uiso 1 calc R
C26 C 0.1850(4) 1.1440(4) 0.74381(14) 0.0338(11) Uani 1 d .
H26A H 0.1123 1.1127 0.7522 0.041 Uiso 1 calc R
C31 C 0.0791(4) 1.2316(3) 0.82936(13) 0.0246(9) Uani 1 d .
C32 C -0.0203(4) 1.1945(4) 0.85098(17) 0.0337(10) Uani 1 d .
H32A H -0.0160 1.1285 0.8674 0.040 Uiso 1 calc R
C33 C -0.1256(4) 1.2531(4) 0.8487(2) 0.0415(11) Uani 1 d .
H33A H -0.1915 1.2283 0.8644 0.050 Uiso 1 calc R
C34 C -0.1346(5) 1.3476(4) 0.82374(17) 0.0446(13) Uani 1 d .
H34A H -0.2077 1.3846 0.8209 0.053 Uiso 1 calc R
C35 C -0.0355(5) 1.3878(4) 0.80283(18) 0.0504(15) Uani 1 d .
H35A H -0.0403 1.4542 0.7867 0.060 Uiso 1 calc R
C36 C 0.0700(5) 1.3307(4) 0.80568(16) 0.0402(12) Uani 1 d .
H36A H 0.1370 1.3587 0.7915 0.048 Uiso 1 calc R
C41 C 0.2692(4) 0.6706(3) 0.82433(13) 0.0272(9) Uani 1 d .
C42 C 0.2110(6) 0.6802(4) 0.78518(15) 0.0437(13) Uani 1 d .
H42A H 0.1517 0.7347 0.7816 0.052 Uiso 1 calc R
C43 C 0.2407(7) 0.6093(4) 0.75133(17) 0.064(2) Uani 1 d .
H43A H 0.2002 0.6149 0.7252 0.077 Uiso 1 calc R
C44 C 0.3297(6) 0.5310(4) 0.75639(18) 0.0605(18) Uani 1 d .
H44A H 0.3522 0.4850 0.7334 0.073 Uiso 1 calc R
C45 C 0.3843(5) 0.5208(4) 0.79467(18) 0.0510(15) Uani 1 d .
H45A H 0.4434 0.4660 0.7980 0.061 Uiso 1 calc R
C46 C 0.3553(5) 0.5889(4) 0.82907(15) 0.0366(11) Uani 1 d .
H46A H 0.3940 0.5796 0.8554 0.044 Uiso 1 calc R
C51 C 0.3220(4) 0.7324(3) 0.91168(13) 0.0252(10) Uani 1 d .
C52 C 0.4430(4) 0.7392(4) 0.90657(16) 0.0328(11) Uani 1 d .
H52A H 0.4743 0.7602 0.8800 0.039 Uiso 1 calc R
C53 C 0.5192(5) 0.7155(4) 0.93999(18) 0.0465(14) Uani 1 d .
H53A H 0.6016 0.7180 0.9358 0.056 Uiso 1 calc R
C54 C 0.4732(6) 0.6878(5) 0.97980(19) 0.0558(17) Uani 1 d .
H54A H 0.5244 0.6726 1.0027 0.067 Uiso 1 calc R
C55 C 0.3553(7) 0.6830(5) 0.98541(17) 0.0569(17) Uani 1 d .
H55A H 0.3249 0.6646 1.0124 0.068 Uiso 1 calc R
C56 C 0.2771(6) 0.7049(4) 0.95192(14) 0.0386(11) Uani 1 d .
H56A H 0.1949 0.7012 0.9564 0.046 Uiso 1 calc R
C61 C 0.0840(4) 0.6995(3) 0.88406(13) 0.0257(9) Uani 1 d .
C62 C 0.0808(5) 0.5830(4) 0.88803(17) 0.0393(12) Uani 1 d .
H62A H 0.1481 0.5403 0.8811 0.047 Uiso 1 calc R
C63 C -0.0213(5) 0.5294(4) 0.90214(16) 0.0441(12) Uani 1 d .
H63A H -0.0229 0.4507 0.9044 0.053 Uiso 1 calc R
C64 C -0.1194(5) 0.5907(4) 0.91272(16) 0.0423(12) Uani 1 d .
H64A H -0.1877 0.5545 0.9230 0.051 Uiso 1 calc R
C65 C -0.1177(4) 0.7068(4) 0.90826(15) 0.0351(11) Uani 1 d .
H65A H -0.1854 0.7493 0.9149 0.042 Uiso 1 calc R
C66 C -0.0151(4) 0.7601(4) 0.89395(14) 0.0290(10) Uani 1 d .
H66A H -0.0141 0.8386 0.8911 0.035 Uiso 1 calc R
Cl1 Cl 0.47014(14) 1.23553(13) 1.02494(5) 0.0553(4) Uani 1 d .
Cl2 Cl 0.23085(14) 1.15671(13) 1.03567(5) 0.0591(4) Uani 1 d .
C70 C 0.3563(5) 1.1529(5) 1.00357(18) 0.0559(16) Uani 1 d .
H70A H 0.3362 1.1804 0.9750 0.067 Uiso 1 calc R
H70B H 0.3837 1.0751 1.0009 0.067 Uiso 1 calc R

loop_
_atom_site_aniso_label
_atom_site_aniso_U_11
_atom_site_aniso_U_22
_atom_site_aniso_U_33
_atom_site_aniso_U_23
_atom_site_aniso_U_13
_atom_site_aniso_U_12
Os 0.01806(8) 0.01925(7) 0.01817(7) -0.00041(6) -0.00026(6) 0.00031(6)
I 0.02467(15) 0.03264(14) 0.02351(13) -0.00429(11) 0.00200(10) -0.00037(12)
B 0.018(2) 0.020(2) 0.030(2) 0.0012(19) 0.0060(17) 0.0002(18)
P1 0.0215(6) 0.0212(4) 0.0191(4) 0.0011(4) -0.0006(4) -0.0005(5)
P2 0.0224(6) 0.0202(4) 0.0222(5) 0.0003(4) 0.0007(5) 0.0003(5)
O1 0.051(2) 0.0384(16) 0.0224(15) -0.0026(14) 0.0097(15) 0.0030(17)
O2 0.034(2) 0.0392(18) 0.0308(17) 0.0005(14) -0.0130(14) -0.0082(15)
O3 0.0252(17) 0.0408(17) 0.0253(14) -0.0086(13) -0.0045(12) 0.0050(14)
O4 0.0184(15) 0.0334(14) 0.0302(15) 0.0041(16) -0.0007(12) 0.0019(13)
C1 0.024(2) 0.0204(17) 0.030(2) -0.0005(15) -0.0087(18) 0.0034(18)
C2 0.022(2) 0.024(2) 0.034(2) 0.0041(18) 0.0057(18) 0.0036(19)
C3 0.019(2) 0.033(2) 0.034(2) -0.0049(19) -0.0033(16) 0.0031(18)
C4 0.034(3) 0.055(3) 0.043(3) -0.013(3) -0.011(2) 0.000(3)
C5 0.027(3) 0.039(3) 0.072(4) -0.003(3) -0.027(2) 0.002(2)
C6 0.022(2) 0.036(2) 0.072(4) 0.005(2) -0.001(3) 0.001(2)
C7 0.022(2) 0.041(2) 0.048(3) 0.006(2) 0.006(2) -0.001(2)
C8 0.021(2) 0.027(2) 0.036(2) 0.0047(19) -0.0016(17) -0.0004(18)
C11 0.031(3) 0.0218(18) 0.026(2) -0.0001(16) -0.0087(17) -0.0047(18)
C12 0.038(3) 0.031(2) 0.029(2) -0.0010(18) -0.0050(19) 0.005(2)
C13 0.062(4) 0.036(2) 0.038(3) -0.011(2) -0.015(2) 0.010(2)
C14 0.063(4) 0.035(3) 0.053(3) -0.007(2) -0.029(3) -0.007(3)
C15 0.039(3) 0.045(3) 0.055(3) 0.000(3) -0.022(3) -0.008(2)
C16 0.035(3) 0.034(2) 0.040(3) -0.001(2) -0.007(2) 0.001(2)
C21 0.028(3) 0.0197(18) 0.028(2) 0.0027(16) 0.0017(18) 0.0019(18)
C22 0.032(3) 0.034(2) 0.039(3) -0.005(2) 0.005(2) -0.007(2)
C23 0.040(3) 0.047(3) 0.048(3) -0.002(3) 0.017(2) -0.010(2)
C24 0.048(4) 0.048(3) 0.031(2) 0.000(2) 0.009(2) -0.002(2)
C25 0.054(3) 0.042(2) 0.024(2) 0.0048(19) -0.005(2) -0.013(3)
C26 0.037(3) 0.041(2) 0.024(2) 0.0029(19) 0.0000(18) -0.012(2)
C31 0.027(3) 0.024(2) 0.022(2) -0.0002(16) -0.0046(17) 0.0050(18)
C32 0.028(3) 0.029(2) 0.043(3) 0.001(2) -0.003(2) 0.0018(18)
C33 0.024(3) 0.040(2) 0.061(3) -0.008(3) -0.001(3) 0.004(2)
C34 0.036(3) 0.048(3) 0.049(3) -0.008(2) -0.010(2) 0.022(3)
C35 0.061(4) 0.044(3) 0.046(3) 0.006(3) 0.003(3) 0.027(3)
C36 0.046(3) 0.032(2) 0.043(3) 0.009(2) 0.008(2) 0.010(2)
C41 0.033(3) 0.0216(18) 0.027(2) 0.0013(16) 0.0010(19) -0.0011(19)
C42 0.069(4) 0.029(2) 0.034(3) -0.0030(19) -0.011(3) 0.008(3)
C43 0.123(7) 0.038(3) 0.032(3) -0.007(2) -0.016(3) 0.005(3)
C44 0.105(6) 0.035(3) 0.041(3) -0.013(2) 0.014(3) 0.009(3)
C45 0.066(4) 0.037(3) 0.051(3) -0.009(2) 0.008(3) 0.016(3)
C46 0.046(3) 0.029(2) 0.035(2) -0.0031(19) 0.003(2) 0.008(2)
C51 0.031(3) 0.0234(19) 0.022(2) 0.0003(16) -0.0036(17) 0.0007(17)
C52 0.029(3) 0.030(2) 0.039(3) 0.004(2) -0.002(2) 0.001(2)
C53 0.039(3) 0.044(3) 0.057(4) 0.004(3) -0.021(3) 0.001(2)
C54 0.068(5) 0.056(3) 0.043(3) 0.011(3) -0.026(3) -0.005(3)
C55 0.092(5) 0.056(3) 0.023(3) 0.005(2) -0.010(3) -0.014(4)
C56 0.049(3) 0.037(2) 0.030(2) 0.0006(19) -0.001(2) -0.005(3)
C61 0.025(2) 0.027(2) 0.025(2) 0.0026(17) -0.0007(18) -0.0030(18)
C62 0.039(3) 0.027(2) 0.053(3) 0.004(2) 0.000(2) -0.002(2)
C63 0.051(3) 0.031(2) 0.051(3) 0.007(2) -0.002(2) -0.011(2)
C64 0.039(3) 0.050(3) 0.038(3) 0.006(2) 0.003(2) -0.017(3)
C65 0.033(3) 0.044(3) 0.029(2) 0.000(2) 0.004(2) -0.003(2)
C66 0.026(3) 0.031(2) 0.030(2) -0.0035(19) -0.0011(18) -0.0068(19)
Cl1 0.0498(9) 0.0617(8) 0.0543(9) -0.0091(7) 0.0008(7) -0.0158(7)
Cl2 0.0405(9) 0.0778(9) 0.0589(9) -0.0157(8) 0.0110(7) 0.0037(8)
C70 0.047(4) 0.080(4) 0.041(3) -0.018(3) 0.008(3) -0.019(3)

loop_
_atom_type_symbol
_atom_type_description
_atom_type_scat_dispersion_real
_atom_type_scat_dispersion_imag
_atom_type_scat_source
C C 0.0033 0.0016 'International Tables Vol C Tables 4.2.6.8 and 6.1.1.4'
H H 0.0000 0.0000 'International Tables Vol C Tables 4.2.6.8 and 6.1.1.4'
B B 0.0013 0.0007 'International Tables Vol C Tables 4.2.6.8 and 6.1.1.4'
O O 0.0106 0.0060 'International Tables Vol C Tables 4.2.6.8 and 6.1.1.4'
P P 0.1023 0.0942 'International Tables Vol C Tables 4.2.6.8 and 6.1.1.4'
I I -0.4742 1.8119 'International Tables Vol C Tables 4.2.6.8 and 6.1.1.4'
Os Os -1.2165 7.6030 'International Tables Vol C Tables 4.2.6.8 and 6.1.1.4'
Cl Cl 0.1484 0.1585 'International Tables Vol C Tables 4.2.6.8 and 6.1.1.4'

loop_
_geom_angle_atom_site_label_1
_geom_angle_atom_site_label_2
_geom_angle_atom_site_label_3
_geom_angle
C1 Os C2 93.85(18)
C1 Os B 84.47(18)
C2 Os B 178.30(18)
C1 Os P1 90.37(12)
C2 Os P1 91.31(12)
B Os P1 88.45(12)
C1 Os P2 92.05(11)
C2 Os P2 92.09(12)
B Os P2 88.23(12)
P1 Os P2 175.68(4)
C1 Os I 170.31(13)
C2 Os I 95.83(12)
B Os I 85.85(12)
P1 Os I 88.85(3)
P2 Os I 88.16(2)
O4 B O3 107.0(4)
O4 B Os 125.6(3)
O3 B Os 127.4(3)
C31 P1 C11 102.24(19)
C31 P1 C21 98.95(19)
C11 P1 C21 108.1(2)
C31 P1 Os 118.48(15)
C11 P1 Os 116.85(13)
C21 P1 Os 110.35(12)
C51 P2 C41 104.6(2)
C51 P2 C61 102.2(2)
C41 P2 C61 100.8(2)
C51 P2 Os 115.69(14)
C41 P2 Os 113.55(13)
C61 P2 Os 117.99(14)
C3 O3 B 107.6(3)
C8 O4 B 107.2(3)
O1 C1 Os 178.5(4)
O2 C2 Os 173.7(4)
O3 C3 C8 108.9(4)
O3 C3 C4 128.8(4)
C8 C3 C4 122.3(4)
C5 C4 C3 116.0(5)
C6 C5 C4 121.5(5)
C5 C6 C7 122.0(5)
C8 C7 C6 116.3(5)
C7 C8 C3 122.0(4)
C7 C8 O4 128.8(4)
C3 C8 O4 109.2(4)
C12 C11 C16 118.5(4)
C12 C11 P1 120.2(4)
C16 C11 P1 121.3(3)
C11 C12 C13 120.8(5)
C14 C13 C12 120.0(5)
C13 C14 C15 120.6(5)
C16 C15 C14 119.0(6)
C11 C16 C15 121.0(5)
C22 C21 C26 117.6(4)
C22 C21 P1 126.9(4)
C26 C21 P1 115.5(3)
C21 C22 C23 121.3(5)
C24 C23 C22 120.9(5)
C23 C24 C25 119.3(5)
C24 C25 C26 120.0(5)
C25 C26 C21 120.9(5)
C32 C31 C36 118.0(4)
C32 C31 P1 122.7(3)
C36 C31 P1 119.3(4)
C33 C32 C31 120.8(5)
C34 C33 C32 120.4(5)
C33 C34 C35 119.6(5)
C36 C35 C34 119.9(5)
C35 C36 C31 121.1(5)
C46 C41 C42 118.9(4)
C46 C41 P2 123.6(3)
C42 C41 P2 117.5(4)
C41 C42 C43 120.4(5)
C44 C43 C42 119.7(5)
C45 C44 C43 119.6(5)
C44 C45 C46 121.9(5)
C41 C46 C45 119.5(5)
C52 C51 C56 118.6(4)
C52 C51 P2 120.3(3)
C56 C51 P2 121.1(4)
C51 C52 C53 121.1(5)
C52 C53 C54 119.7(6)
C55 C54 C53 119.8(5)
C54 C55 C56 121.4(6)
C55 C56 C51 119.5(6)
C66 C61 C62 118.9(5)
C66 C61 P2 122.7(3)
C62 C61 P2 118.4(4)
C63 C62 C61 120.5(5)
C64 C63 C62 120.3(5)
C63 C64 C65 119.7(5)
C64 C65 C66 119.7(5)
C61 C66 C65 120.9(4)
Cl2 C70 Cl1 111.2(3)

loop_
_geom_bond_atom_site_label_1
_geom_bond_atom_site_label_2
_geom_bond_distance
Os C1 1.870(4)
Os C2 1.970(5)
Os B 2.143(5)
Os P1 2.3939(9)
Os P2 2.3975(9)
Os I 2.7881(3)
B O4 1.409(5)
B O3 1.418(5)
P1 C31 1.827(5)
P1 C11 1.831(4)
P1 C21 1.839(4)
P2 C51 1.827(4)
P2 C41 1.836(4)
P2 C61 1.837(5)
O1 C1 1.151(5)
O2 C2 1.090(5)
O3 C3 1.370(5)
O4 C8 1.379(5)
C3 C8 1.376(6)
C3 C4 1.386(6)
C4 C5 1.384(7)
C5 C6 1.373(8)
C6 C7 1.398(7)
C7 C8 1.361(6)
C11 C12 1.386(6)
C11 C16 1.387(7)
C12 C13 1.393(6)
C13 C14 1.357(8)
C14 C15 1.395(8)
C15 C16 1.389(7)
C21 C22 1.371(6)
C21 C26 1.397(6)
C22 C23 1.382(7)
C23 C24 1.359(8)
C24 C25 1.378(7)
C25 C26 1.385(6)
C31 C32 1.384(7)
C31 C36 1.398(6)
C32 C33 1.381(6)
C33 C34 1.375(7)
C34 C35 1.383(8)
C35 C36 1.375(7)
C41 C46 1.384(6)
C41 C42 1.397(6)
C42 C43 1.397(7)
C43 C44 1.380(8)
C44 C45 1.355(8)
C45 C46 1.389(6)
C51 C52 1.379(7)
C51 C56 1.399(6)
C52 C53 1.385(7)
C53 C54 1.392(9)
C54 C55 1.345(9)
C55 C56 1.397(8)
C61 C66 1.367(6)
C61 C62 1.393(6)
C62 C63 1.390(7)
C63 C64 1.368(7)
C64 C65 1.390(7)
C65 C66 1.395(6)
Cl1 C70 1.752(6)
Cl2 C70 1.739(6)
